data_7050973
loop_
_publ_author_name
'Braga, Dario'
'Eckert, Matthieu'
'Fraccastoro, Matteo'
'Maini, Lucia'
'Grepioni, Fabrizia'
'Caneschi, Andrea'
'Sessoli, Roberta'

_publ_section_title
;
 The hydrogen oxalate anion allows one-dimensional columnar aggregation
 of organometallic sandwich cations
;
_journal_issue 10
_journal_name_full 'New Journal of Chemistry'
_journal_page_first 1280
_journal_paper_doi 10.1039/b205782d
_journal_volume 26
_journal_year 2002
_chemical_formula_sum 'C23 H32 Co O6'
_chemical_formula_weight 463.42
_chemical_name_systematic
;
?
;
_space_group_IT_number 2
_symmetry_cell_setting triclinic
_symmetry_space_group_name_Hall '-P 1'
_symmetry_space_group_name_H-M 'P -1'
_atom_sites_solution_hydrogens geom
_atom_sites_solution_primary direct
_atom_sites_solution_secondary difmap
_audit_creation_method SHELXL-97
_cell_angle_alpha 103.41(3)
_cell_angle_beta 95.47(3)
_cell_angle_gamma 99.95(2)
_cell_formula_units_Z 2
_cell_length_a 9.007(2)
_cell_length_b 9.976(3)
_cell_length_c 12.993(4)
_cell_measurement_temperature 293(2)
_cell_volume 1107.3(6)
_computing_structure_refinement 'SHELXL-97 (Sheldrick, 1997)'
_diffrn_ambient_temperature 293(2)
_diffrn_measured_fraction_theta_full 0.998
_diffrn_measured_fraction_theta_max 0.998
_diffrn_radiation_monochromator graphite
_diffrn_radiation_source 'fine-focus sealed tube'
_diffrn_radiation_type MoK\a
_diffrn_radiation_wavelength 0.71073
_diffrn_reflns_av_R_equivalents 0.0180
_diffrn_reflns_av_sigmaI/netI 0.0349
_diffrn_reflns_limit_h_max 10
_diffrn_reflns_limit_h_min -10
_diffrn_reflns_limit_k_max 11
_diffrn_reflns_limit_k_min -11
_diffrn_reflns_limit_l_max 15
_diffrn_reflns_limit_l_min 0
_diffrn_reflns_number 4073
_diffrn_reflns_theta_full 24.97
_diffrn_reflns_theta_max 24.97
_diffrn_reflns_theta_min 3.00
_exptl_absorpt_coefficient_mu 0.811
_exptl_absorpt_correction_T_max 1.00
_exptl_absorpt_correction_T_min 0.87
_exptl_absorpt_correction_type psi-scan
_exptl_crystal_colour yellow
_exptl_crystal_density_diffrn 1.390
_exptl_crystal_density_method 'not measured'
_exptl_crystal_F_000 490
_exptl_crystal_size_max 0.26
_exptl_crystal_size_mid 0.22
_exptl_crystal_size_min 0.22
_refine_diff_density_max 0.457
_refine_diff_density_min -0.506
_refine_diff_density_rms 0.089
_refine_ls_extinction_method none
_refine_ls_goodness_of_fit_ref 1.020
_refine_ls_hydrogen_treatment mixed
_refine_ls_matrix_type full
_refine_ls_number_parameters 223
_refine_ls_number_reflns 3885
_refine_ls_number_restraints 0
_refine_ls_restrained_S_all 1.020
_refine_ls_R_factor_all 0.0747
_refine_ls_R_factor_gt 0.0473
_refine_ls_shift/su_max 0.001
_refine_ls_shift/su_mean 0.000
_refine_ls_structure_factor_coef Fsqd
_refine_ls_weighting_details 'calc w=1/[\s^2^(Fo^2^)+(0.0925P)^2^+0.6337P] where P=(Fo^2^+2Fc^2^)/3'
_refine_ls_weighting_scheme calc
_refine_ls_wR_factor_gt 0.1286
_refine_ls_wR_factor_ref 0.1442
_reflns_number_gt 2893
_reflns_number_total 3885
_reflns_threshold_expression >2sigma(I)
_cod_data_source_file b205782d.txt
_cod_data_source_block mf003
_cod_depositor_comments
;
The following automatic conversions were performed:
'_symmetry_cell_setting' value 'Triclinic' changed to 'triclinic'
according to '/home/saulius/struct/CIF-dictionaries/cif_core.dic'
dictionary named 'cif_core.dic' version 2.4.1 from
2010-06-29.

'_exptl_absorpt_correction_type' value 'Psi-scan' changed to
'psi-scan' according to
'/home/saulius/struct/CIF-dictionaries/cif_core.dic' dictionary named
'cif_core.dic' version 2.4.1 from 2010-06-29.

Automatic conversion script
Id: cif_fix_enum 1527 2010-12-29 10:47:43Z saulius 
;
_cod_original_cell_volume 1107.3(5)
_cod_original_sg_symbol_H-M P-1
_cod_database_code 7050973

loop_
_symmetry_equiv_pos_as_xyz
'x, y, z'
'-x, -y, -z'

loop_
_atom_site_label
_atom_site_type_symbol
_atom_site_fract_x
_atom_site_fract_y
_atom_site_fract_z
_atom_site_U_iso_or_equiv
_atom_site_adp_type
_atom_site_occupancy
_atom_site_symmetry_multiplicity
_atom_site_calc_flag
_atom_site_refinement_flags
_atom_site_disorder_assembly
_atom_site_disorder_group
Co1 Co 0.43619(5) 0.25132(5) 0.74909(4) 0.03106(18) Uani 1 1 d . . .
C1 C 0.4763(2) 0.22969(18) 0.59345(14) 0.0479(9) Uani 1 1 d G . .
C2 C 0.31774(18) 0.19462(19) 0.59757(14) 0.0460(9) Uani 1 1 d G . .
C3 C 0.29182(17) 0.08066(18) 0.64623(15) 0.0474(9) Uani 1 1 d G . .
C4 C 0.4344(2) 0.04531(16) 0.67218(15) 0.0470(9) Uani 1 1 d G . .
C5 C 0.54844(17) 0.13742(19) 0.63956(15) 0.0460(9) Uani 1 1 d G . .
C6 C 0.5546(3) 0.3449(3) 0.5480(2) 0.0763(15) Uani 1 1 d G . .
H6A H 0.6620 0.3467 0.5549 0.115 Uiso 1 1 calc R . .
H6B H 0.5367 0.4339 0.5864 0.115 Uiso 1 1 calc R . .
H6C H 0.5147 0.3272 0.4739 0.115 Uiso 1 1 calc R . .
C7 C 0.1978(2) 0.2659(3) 0.5573(2) 0.0720(14) Uani 1 1 d G . .
H7A H 0.2450 0.3398 0.5280 0.108 Uiso 1 1 calc R . .
H7B H 0.1470 0.3050 0.6154 0.108 Uiso 1 1 calc R . .
H7C H 0.1250 0.1984 0.5029 0.108 Uiso 1 1 calc R . .
C8 C 0.1395(2) 0.0096(3) 0.6668(3) 0.0764(15) Uani 1 1 d G . .
H8A H 0.1531 -0.0643 0.7005 0.115 Uiso 1 1 calc R . .
H8B H 0.0731 -0.0294 0.6002 0.115 Uiso 1 1 calc R . .
H8C H 0.0952 0.0772 0.7127 0.115 Uiso 1 1 calc R . .
C9 C 0.4602(3) -0.0699(2) 0.7251(2) 0.0731(14) Uani 1 1 d G . .
H9A H 0.5668 -0.0720 0.7338 0.110 Uiso 1 1 calc R . .
H9B H 0.4041 -0.1589 0.6814 0.110 Uiso 1 1 calc R . .
H9C H 0.4262 -0.0522 0.7939 0.110 Uiso 1 1 calc R . .
C10 C 0.71675(18) 0.1373(3) 0.6518(2) 0.0682(13) Uani 1 1 d G . .
H10A H 0.7690 0.2099 0.6233 0.102 Uiso 1 1 calc R . .
H10B H 0.7331 0.0476 0.6136 0.102 Uiso 1 1 calc R . .
H10C H 0.7552 0.1542 0.7261 0.102 Uiso 1 1 calc R . .
C11 C 0.4382(2) 0.45706(17) 0.82462(14) 0.0449(9) Uani 1 1 d G . .
C12 C 0.32364(17) 0.36562(19) 0.85737(14) 0.0433(9) Uani 1 1 d G . .
C13 C 0.39515(19) 0.27379(18) 0.90443(14) 0.0429(9) Uani 1 1 d G . .
C14 C 0.55391(18) 0.30847(18) 0.90076(14) 0.0430(9) Uani 1 1 d G . .
C15 C 0.58052(17) 0.42174(18) 0.85144(15) 0.0435(9) Uani 1 1 d G . .
C16 C 0.4131(3) 0.5717(2) 0.7708(2) 0.0725(14) Uani 1 1 d G . .
H16A H 0.5090 0.6181 0.7570 0.109 Uiso 1 1 calc R . .
H16B H 0.3680 0.6387 0.8165 0.109 Uiso 1 1 calc R . .
H16C H 0.3464 0.5311 0.7045 0.109 Uiso 1 1 calc R . .
C17 C 0.15538(18) 0.3660(3) 0.8444(2) 0.0729(14) Uani 1 1 d G . .
H17A H 0.1028 0.2939 0.8731 0.109 Uiso 1 1 calc R . .
H17B H 0.1174 0.3484 0.7700 0.109 Uiso 1 1 calc R . .
H17C H 0.1390 0.4559 0.8820 0.109 Uiso 1 1 calc R . .
C18 C 0.3162(3) 0.1594(3) 0.9503(2) 0.0782(15) Uani 1 1 d G . .
H18A H 0.2088 0.1576 0.9429 0.117 Uiso 1 1 calc R . .
H18B H 0.3556 0.1777 1.0246 0.117 Uiso 1 1 calc R . .
H18C H 0.3341 0.0701 0.9125 0.117 Uiso 1 1 calc R . .
C19 C 0.6734(2) 0.2374(3) 0.9420(2) 0.0713(14) Uani 1 1 d G . .
H19A H 0.7718 0.2806 0.9299 0.107 Uiso 1 1 calc R . .
H19B H 0.6515 0.1394 0.9052 0.107 Uiso 1 1 calc R . .
H19C H 0.6730 0.2470 1.0172 0.107 Uiso 1 1 calc R . .
C20 C 0.7333(2) 0.4922(3) 0.8311(2) 0.0740(14) Uani 1 1 d G . .
H20A H 0.7201 0.5657 0.7968 0.111 Uiso 1 1 calc R . .
H20B H 0.7777 0.4241 0.7857 0.111 Uiso 1 1 calc R . .
H20C H 0.7992 0.5317 0.8978 0.111 Uiso 1 1 calc R . .
C21 C 0.1169(4) 0.1519(4) 1.1993(3) 0.0432(9) Uani 1 1 d . . .
C22 C -0.0097(4) 0.2012(4) 1.1381(3) 0.0397(8) Uani 1 1 d . . .
O1 O 0.1509(4) 0.0331(3) 1.1496(2) 0.0586(8) Uani 1 1 d . . .
O2 O 0.1827(4) 0.2173(4) 1.2861(2) 0.0674(9) Uani 1 1 d . . .
O3 O -0.0476(4) 0.1363(3) 1.0439(2) 0.0720(10) Uani 1 1 d . . .
O4 O -0.0576(4) 0.3030(3) 1.1869(2) 0.0643(9) Uani 1 1 d . . .
O6 O -0.0386(4) 0.5246(4) 0.6296(3) 0.0699(9) Uani 1 1 d . . .
O5 O 0.1242(4) 0.6571(4) 0.5601(3) 0.0842(11) Uani 1 1 d . . .
C23 C 0.0279(4) 0.5544(4) 0.5537(3) 0.0465(9) Uani 1 1 d . . .
H100 H 0.0933 0.0056 1.0744 0.050 Uiso 1 1 d . . .
H600 H -0.0050 0.6210 0.6946 0.050 Uiso 1 1 d . . .

loop_
_atom_site_aniso_label
_atom_site_aniso_U_11
_atom_site_aniso_U_22
_atom_site_aniso_U_33
_atom_site_aniso_U_23
_atom_site_aniso_U_13
_atom_site_aniso_U_12
Co1 0.0342(3) 0.0288(3) 0.0301(3) 0.00733(18) 0.00242(17) 0.00740(17)
C1 0.060(2) 0.053(2) 0.0325(19) 0.0094(17) 0.0101(17) 0.016(2)
C2 0.054(2) 0.047(2) 0.0323(19) 0.0012(16) -0.0053(17) 0.0172(18)
C3 0.047(2) 0.039(2) 0.046(2) -0.0013(17) -0.0036(17) 0.0028(17)
C4 0.060(2) 0.0334(19) 0.044(2) 0.0012(17) -0.0017(18) 0.0151(18)
C5 0.048(2) 0.049(2) 0.039(2) 0.0021(17) 0.0048(17) 0.0192(18)
C6 0.102(4) 0.083(4) 0.058(3) 0.034(3) 0.034(3) 0.021(3)
C7 0.078(3) 0.088(4) 0.051(3) 0.014(2) -0.018(2) 0.037(3)
C8 0.049(3) 0.065(3) 0.093(4) 0.000(3) 0.002(3) -0.016(2)
C9 0.105(4) 0.039(2) 0.076(3) 0.014(2) 0.000(3) 0.024(2)
C10 0.056(3) 0.088(4) 0.065(3) 0.009(3) 0.020(2) 0.032(3)
C11 0.061(2) 0.0337(19) 0.039(2) 0.0050(16) 0.0048(18) 0.0142(17)
C12 0.041(2) 0.048(2) 0.0369(19) -0.0005(17) 0.0056(16) 0.0150(17)
C13 0.056(2) 0.039(2) 0.0322(18) 0.0075(15) 0.0109(16) 0.0080(17)
C14 0.048(2) 0.046(2) 0.0328(19) 0.0031(16) -0.0033(16) 0.0180(17)
C15 0.041(2) 0.042(2) 0.040(2) -0.0001(16) 0.0041(16) 0.0009(16)
C16 0.117(4) 0.042(2) 0.066(3) 0.016(2) 0.009(3) 0.034(3)
C17 0.049(3) 0.095(4) 0.070(3) 0.000(3) 0.010(2) 0.032(3)
C18 0.104(4) 0.073(3) 0.063(3) 0.031(3) 0.029(3) 0.002(3)
C19 0.074(3) 0.089(4) 0.052(3) 0.010(3) -0.014(2) 0.041(3)
C20 0.061(3) 0.063(3) 0.081(3) 0.002(3) 0.013(3) -0.015(2)
C21 0.047(2) 0.049(2) 0.035(2) 0.0122(17) 0.0056(16) 0.0120(17)
C22 0.0415(19) 0.0392(19) 0.038(2) 0.0073(16) 0.0041(15) 0.0096(16)
O1 0.074(2) 0.0625(18) 0.0416(15) 0.0076(14) -0.0051(14) 0.0358(16)
O2 0.079(2) 0.072(2) 0.0448(17) 0.0009(15) -0.0118(16) 0.0291(18)
O3 0.089(2) 0.069(2) 0.0499(18) -0.0117(15) -0.0227(16) 0.0456(19)
O4 0.069(2) 0.070(2) 0.0502(17) -0.0032(15) -0.0016(15) 0.0366(17)
O6 0.086(2) 0.063(2) 0.0529(19) 0.0005(16) 0.0213(17) 0.0096(17)
O5 0.082(2) 0.068(2) 0.077(2) -0.0117(19) 0.0129(19) -0.016(2)
C23 0.043(2) 0.049(2) 0.047(2) 0.0057(18) 0.0041(18) 0.0199(18)

loop_
_atom_type_symbol
_atom_type_description
_atom_type_scat_dispersion_real
_atom_type_scat_dispersion_imag
_atom_type_scat_source
C C 0.0033 0.0016 'International Tables Vol C Tables 4.2.6.8 and 6.1.1.4'
H H 0.0000 0.0000 'International Tables Vol C Tables 4.2.6.8 and 6.1.1.4'
Co Co 0.3494 0.9721 'International Tables Vol C Tables 4.2.6.8 and 6.1.1.4'
O O 0.0106 0.0060 'International Tables Vol C Tables 4.2.6.8 and 6.1.1.4'

loop_
_geom_angle_atom_site_label_1
_geom_angle_atom_site_label_2
_geom_angle_atom_site_label_3
_geom_angle
_geom_angle_site_symmetry_1
_geom_angle_site_symmetry_3
_geom_angle_publ_flag
C14 Co1 C15 40.5 . . ?
C14 Co1 C2 179.76(7) . . ?
C15 Co1 C2 139.43(8) . . ?
C14 Co1 C13 40.5 . . ?
C15 Co1 C13 68.1 . . ?
C2 Co1 C13 139.34(8) . . ?
C14 Co1 C3 139.60(8) . . ?
C15 Co1 C3 179.86(8) . . ?
C2 Co1 C3 40.5 . . ?
C13 Co1 C3 112.08(8) . . ?
C14 Co1 C11 68.1 . . ?
C15 Co1 C11 40.5 . . ?
C2 Co1 C11 111.76(7) . . ?
C13 Co1 C11 68.0 . . ?
C3 Co1 C11 139.56(7) . . ?
C14 Co1 C1 139.74(8) . . ?
C15 Co1 C1 111.92(8) . . ?
C2 Co1 C1 40.4 . . ?
C13 Co1 C1 179.63(7) . . ?
C3 Co1 C1 67.9 . . ?
C11 Co1 C1 111.76(7) . . ?
C14 Co1 C12 68.0 . . ?
C15 Co1 C12 68.0 . . ?
C2 Co1 C12 111.75(7) . . ?
C13 Co1 C12 40.4 . . ?
C3 Co1 C12 112.10(8) . . ?
C11 Co1 C12 40.4 . . ?
C1 Co1 C12 139.23(7) . . ?
C14 Co1 C4 112.29(7) . . ?
C15 Co1 C4 139.64(7) . . ?
C2 Co1 C4 67.9 . . ?
C13 Co1 C4 112.48(8) . . ?
C3 Co1 C4 40.3 . . ?
C11 Co1 C4 179.55(7) . . ?
C1 Co1 C4 67.8 . . ?
C12 Co1 C4 139.95(8) . . ?
C14 Co1 C5 112.37(7) . . ?
C15 Co1 C5 112.09(8) . . ?
C2 Co1 C5 67.9 . . ?
C13 Co1 C5 140.06(7) . . ?
C3 Co1 C5 67.8 . . ?
C11 Co1 C5 139.41(8) . . ?
C1 Co1 C5 40.3 . . ?
C12 Co1 C5 179.54(7) . . ?
C4 Co1 C5 40.3 . . ?
C2 C1 C5 108.0 . . ?
C2 C1 C6 126.0 . . ?
C5 C1 C6 126.0 . . ?
C2 C1 Co1 69.58(7) . . ?
C5 C1 Co1 70.11(6) . . ?
C6 C1 Co1 125.89(6) . . ?
C3 C2 C1 108.0 . . ?
C3 C2 C7 126.0 . . ?
C1 C2 C7 126.0 . . ?
C3 C2 Co1 69.91(7) . . ?
C1 C2 Co1 69.98(7) . . ?
C7 C2 Co1 125.69(6) . . ?
C4 C3 C2 108.0 . . ?
C4 C3 C8 126.0 . . ?
C2 C3 C8 126.0 . . ?
C4 C3 Co1 70.12(6) . . ?
C2 C3 Co1 69.63(6) . . ?
C8 C3 Co1 125.83(6) . . ?
C3 C4 C5 108.0 . . ?
C3 C4 C9 126.0 . . ?
C5 C4 C9 126.0 . . ?
C3 C4 Co1 69.54(6) . . ?
C5 C4 Co1 69.91(6) . . ?
C9 C4 Co1 126.12(6) . . ?
C4 C5 C1 108.0 . . ?
C4 C5 C10 126.0 . . ?
C1 C5 C10 126.0 . . ?
C4 C5 Co1 69.83(6) . . ?
C1 C5 Co1 69.58(6) . . ?
C10 C5 Co1 126.16(6) . . ?
C1 C6 H6A 109.5 . . ?
C1 C6 H6B 109.5 . . ?
H6A C6 H6B 109.5 . . ?
C1 C6 H6C 109.5 . . ?
H6A C6 H6C 109.5 . . ?
H6B C6 H6C 109.5 . . ?
C2 C7 H7A 109.5 . . ?
C2 C7 H7B 109.5 . . ?
H7A C7 H7B 109.5 . . ?
C2 C7 H7C 109.5 . . ?
H7A C7 H7C 109.5 . . ?
H7B C7 H7C 109.5 . . ?
C3 C8 H8A 109.5 . . ?
C3 C8 H8B 109.5 . . ?
H8A C8 H8B 109.5 . . ?
C3 C8 H8C 109.5 . . ?
H8A C8 H8C 109.5 . . ?
H8B C8 H8C 109.5 . . ?
C4 C9 H9A 109.5 . . ?
C4 C9 H9B 109.5 . . ?
H9A C9 H9B 109.5 . . ?
C4 C9 H9C 109.5 . . ?
H9A C9 H9C 109.5 . . ?
H9B C9 H9C 109.5 . . ?
C5 C10 H10A 109.5 . . ?
C5 C10 H10B 109.5 . . ?
H10A C10 H10B 109.5 . . ?
C5 C10 H10C 109.5 . . ?
H10A C10 H10C 109.5 . . ?
H10B C10 H10C 109.5 . . ?
C12 C11 C15 108.0 . . ?
C12 C11 C16 126.0 . . ?
C15 C11 C16 126.0 . . ?
C12 C11 Co1 69.89(7) . . ?
C15 C11 Co1 69.60(6) . . ?
C16 C11 Co1 126.09(6) . . ?
C11 C12 C13 108.0 . . ?
C11 C12 C17 126.0 . . ?
C13 C12 C17 126.0 . . ?
C11 C12 Co1 69.72(7) . . ?
C13 C12 Co1 69.68(6) . . ?
C17 C12 Co1 126.17(6) . . ?
C14 C13 C12 108.0 . . ?
C14 C13 C18 126.0 . . ?
C12 C13 C18 126.0 . . ?
C14 C13 Co1 69.60(7) . . ?
C12 C13 Co1 69.92(6) . . ?
C18 C13 Co1 126.05(6) . . ?
C13 C14 C15 108.0 . . ?
C13 C14 C19 126.0 . . ?
C15 C14 C19 126.0 . . ?
C13 C14 Co1 69.92(7) . . ?
C15 C14 Co1 69.76(7) . . ?
C19 C14 Co1 125.89(6) . . ?
C11 C15 C14 108.0 . . ?
C11 C15 C20 126.0 . . ?
C14 C15 C20 126.0 . . ?
C11 C15 Co1 69.94(6) . . ?
C14 C15 Co1 69.72(6) . . ?
C20 C15 Co1 125.91(6) . . ?
C11 C16 H16A 109.5 . . ?
C11 C16 H16B 109.5 . . ?
H16A C16 H16B 109.5 . . ?
C11 C16 H16C 109.5 . . ?
H16A C16 H16C 109.5 . . ?
H16B C16 H16C 109.5 . . ?
C12 C17 H17A 109.5 . . ?
C12 C17 H17B 109.5 . . ?
H17A C17 H17B 109.5 . . ?
C12 C17 H17C 109.5 . . ?
H17A C17 H17C 109.5 . . ?
H17B C17 H17C 109.5 . . ?
C13 C18 H18A 109.5 . . ?
C13 C18 H18B 109.5 . . ?
H18A C18 H18B 109.5 . . ?
C13 C18 H18C 109.5 . . ?
H18A C18 H18C 109.5 . . ?
H18B C18 H18C 109.5 . . ?
C14 C19 H19A 109.5 . . ?
C14 C19 H19B 109.5 . . ?
H19A C19 H19B 109.5 . . ?
C14 C19 H19C 109.5 . . ?
H19A C19 H19C 109.5 . . ?
H19B C19 H19C 109.5 . . ?
C15 C20 H20A 109.5 . . ?
C15 C20 H20B 109.5 . . ?
H20A C20 H20B 109.5 . . ?
C15 C20 H20C 109.5 . . ?
H20A C20 H20C 109.5 . . ?
H20B C20 H20C 109.5 . . ?
O2 C21 O1 121.3(4) . . ?
O2 C21 C22 123.2(4) . . ?
O1 C21 C22 115.5(3) . . ?
O3 C22 O4 127.3(4) . . ?
O3 C22 C21 115.2(3) . . ?
O4 C22 C21 117.4(3) . . ?
C21 O1 H100 107.1 . . ?
C23 O6 H600 104.1 . . ?
O5 C23 O6 126.0(4) . . ?
O5 C23 C23 120.7(5) . 2_566 ?
O6 C23 C23 113.4(5) . 2_566 ?

loop_
_geom_bond_atom_site_label_1
_geom_bond_atom_site_label_2
_geom_bond_distance
_geom_bond_site_symmetry_2
_geom_bond_publ_flag
Co1 C14 2.0504(19) . ?
Co1 C15 2.051(2) . ?
Co1 C2 2.0515(19) . ?
Co1 C13 2.0547(19) . ?
Co1 C3 2.055(2) . ?
Co1 C11 2.0556(19) . ?
Co1 C1 2.0569(19) . ?
Co1 C12 2.0579(19) . ?
Co1 C4 2.0629(19) . ?
Co1 C5 2.0639(19) . ?
C1 C2 1.4200 . ?
C1 C5 1.4200 . ?
C1 C6 1.5095 . ?
C2 C3 1.4200 . ?
C2 C7 1.5095 . ?
C3 C4 1.4200 . ?
C3 C8 1.5095 . ?
C4 C5 1.4200 . ?
C4 C9 1.5095 . ?
C5 C10 1.5095 . ?
C6 H6A 0.9600 . ?
C6 H6B 0.9600 . ?
C6 H6C 0.9600 . ?
C7 H7A 0.9600 . ?
C7 H7B 0.9600 . ?
C7 H7C 0.9600 . ?
C8 H8A 0.9600 . ?
C8 H8B 0.9600 . ?
C8 H8C 0.9600 . ?
C9 H9A 0.9600 . ?
C9 H9B 0.9600 . ?
C9 H9C 0.9600 . ?
C10 H10A 0.9600 . ?
C10 H10B 0.9600 . ?
C10 H10C 0.9600 . ?
C11 C12 1.4200 . ?
C11 C15 1.4200 . ?
C11 C16 1.5095 . ?
C12 C13 1.4200 . ?
C12 C17 1.5095 . ?
C13 C14 1.4200 . ?
C13 C18 1.5095 . ?
C14 C15 1.4200 . ?
C14 C19 1.5095 . ?
C15 C20 1.5095 . ?
C16 H16A 0.9600 . ?
C16 H16B 0.9600 . ?
C16 H16C 0.9600 . ?
C17 H17A 0.9600 . ?
C17 H17B 0.9600 . ?
C17 H17C 0.9600 . ?
C18 H18A 0.9600 . ?
C18 H18B 0.9600 . ?
C18 H18C 0.9600 . ?
C19 H19A 0.9600 . ?
C19 H19B 0.9600 . ?
C19 H19C 0.9600 . ?
C20 H20A 0.9600 . ?
C20 H20B 0.9600 . ?
C20 H20C 0.9600 . ?
C21 O2 1.203(5) . ?
C21 O1 1.313(5) . ?
C21 C22 1.541(5) . ?
C22 O3 1.229(5) . ?
C22 O4 1.235(5) . ?
O1 H100 1.0142 . ?
O6 C23 1.268(5) . ?
O6 H600 1.0968 . ?
O5 C23 1.203(5) . ?
C23 C23 1.533(8) 2_566 ?
